data_8103231
loop_
_publ_author_name
'Zhi-Fang Zhang'

_publ_contact_author
;
     Z.F. Zhang
School of Chemistry and Chemical Engineering, Yulin University,
      Yulin 719000, P. R. China
;
_publ_section_title
;
 Crystal structure of (?-oxalato)bis[chlorotris(triphenylphosphine
 oxide-O)iron(III)] tetrachloroferrate(III),
 [FeCl(C18H15PO)3][C2O4][FeCl4]
;
_journal_issue 4
_journal_name_full 'Zeitschrift f\"ur Kristallographie - New Crystal Structures'
_journal_page_first 486
_journal_volume 226
_journal_year 2011
_chemical_formula_moiety 'C110 H90 Cl2 Fe2 O10 P6, 2(Cl4 Fe)'
_chemical_formula_sum 'C110 H90 Cl10 Fe4 O10 P6'
_chemical_formula_weight 2335.54
_space_group_IT_number 2
_symmetry_cell_setting triclinic
_symmetry_space_group_name_Hall '-P 1'
_symmetry_space_group_name_H-M 'P -1'
_atom_sites_solution_hydrogens geom
_atom_sites_solution_primary direct
_atom_sites_solution_secondary difmap
_audit_creation_method SHELXL-97
_audit_update_record
;
2011-09-02 # Formatted by publCIF
;
_cell_angle_alpha 78.803(8)
_cell_angle_beta 85.771(9)
_cell_angle_gamma 81.857(9)
_cell_formula_units_Z 1
_cell_length_a 10.672(7)
_cell_length_b 15.740(10)
_cell_length_c 16.709(10)
_cell_measurement_reflns_used 3007
_cell_measurement_temperature 173(2)
_cell_measurement_theta_max 22.77
_cell_measurement_theta_min 2.48
_cell_volume 2722(3)
_computing_cell_refinement 'Bruker SMART'
_computing_data_collection 'Bruker SMART'
_computing_data_reduction 'Bruker SAINT'
_computing_molecular_graphics 'Bruker SHELXTL'
_computing_publication_material 'Bruker SHELXTL'
_computing_structure_refinement 'SHELXL-97 (Sheldrick, 2008)'
_computing_structure_solution 'SHELXS-97 (Sheldrick, 1997)'
_diffrn_ambient_temperature 173(2)
_diffrn_measured_fraction_theta_full 0.978
_diffrn_measured_fraction_theta_max 0.978
_diffrn_measurement_device_type 'CCD area detector'
_diffrn_measurement_method 'phi and omega scans'
_diffrn_radiation_monochromator graphite
_diffrn_radiation_source 'fine-focus sealed tube'
_diffrn_radiation_type MoK\a
_diffrn_radiation_wavelength 0.71073
_diffrn_reflns_av_R_equivalents 0.0315
_diffrn_reflns_av_sigmaI/netI 0.0695
_diffrn_reflns_limit_h_max 13
_diffrn_reflns_limit_h_min -11
_diffrn_reflns_limit_k_max 18
_diffrn_reflns_limit_k_min -19
_diffrn_reflns_limit_l_max 20
_diffrn_reflns_limit_l_min -20
_diffrn_reflns_number 16701
_diffrn_reflns_theta_full 26.00
_diffrn_reflns_theta_max 26.00
_diffrn_reflns_theta_min 2.48
_exptl_absorpt_coefficient_mu 0.913
_exptl_absorpt_correction_type none
_exptl_crystal_colour green
_exptl_crystal_density_diffrn 1.422
_exptl_crystal_density_method 'not measured'
_exptl_crystal_description block
_exptl_crystal_F_000 1194
_exptl_crystal_size_max 0.15
_exptl_crystal_size_mid 0.13
_exptl_crystal_size_min 0.11
_refine_diff_density_max 0.821
_refine_diff_density_min -0.438
_refine_diff_density_rms 0.070
_refine_ls_extinction_method none
_refine_ls_goodness_of_fit_ref 1.026
_refine_ls_hydrogen_treatment constr
_refine_ls_matrix_type full
_refine_ls_number_parameters 658
_refine_ls_number_reflns 10468
_refine_ls_number_restraints 0
_refine_ls_restrained_S_all 1.026
_refine_ls_R_factor_all 0.0957
_refine_ls_R_factor_gt 0.0546
_refine_ls_shift/su_max 0.000
_refine_ls_shift/su_mean 0.000
_refine_ls_structure_factor_coef Fsqd
_refine_ls_weighting_details 'calc w=1/[\s^2^(Fo^2^)+(0.0623P)^2^+1.3083P] where P=(Fo^2^+2Fc^2^)/3'
_refine_ls_weighting_scheme calc
_refine_ls_wR_factor_gt 0.1245
_refine_ls_wR_factor_ref 0.1479
_reflns_number_gt 6711
_reflns_number_total 10468
_reflns_threshold_expression >2sigma(I)
_cod_data_source_file 1267-3560.cff
_cod_data_source_block I
_cod_original_sg_symbol_Hall -P1
_cod_original_sg_symbol_H-M P-1
_cod_database_code 8103231
_publ_section_exptl_
;
All H atoms on C atoms were generated geometrically and refined as riding 
atoms with d(C-H) = 0.95\%A, and U~iso~(H)=1.2 U~eq~(O).Three Cl atoms of 
the FeCl~4~ are disorderedover two equivalent positions.
;

loop_
_symmetry_equiv_pos_as_xyz
'x, y, z'
'-x, -y, -z'

loop_
_atom_site_label
_atom_site_type_symbol
_atom_site_fract_x
_atom_site_fract_y
_atom_site_fract_z
_atom_site_U_iso_or_equiv
_atom_site_adp_type
_atom_site_occupancy
_atom_site_symmetry_multiplicity
_atom_site_calc_flag
_atom_site_refinement_flags
_atom_site_disorder_assembly
_atom_site_disorder_group
Fe1 Fe 0.07617(5) 0.86965(3) 0.13044(3) 0.02917(15) Uani 1 1 d . . .
O1 O 0.0051(2) 0.78989(16) 0.07181(16) 0.0389(6) Uani 1 1 d . . .
O2 O -0.0241(2) 0.83058(17) 0.23169(15) 0.0409(7) Uani 1 1 d . . .
O3 O 0.1355(3) 0.96252(16) 0.17952(15) 0.0397(6) Uani 1 1 d . . .
O4 O -0.0816(2) 0.96235(15) 0.09152(14) 0.0335(6) Uani 1 1 d . . .
O5 O 0.1444(2) 0.93371(16) 0.01612(15) 0.0341(6) Uani 1 1 d . . .
P1 P -0.10944(10) 0.79240(7) 0.30129(6) 0.0362(3) Uani 1 1 d . . .
P2 P 0.21040(10) 0.98949(7) 0.24140(6) 0.0362(3) Uani 1 1 d . . .
P3 P 0.01286(10) 0.70210(6) 0.04577(6) 0.0338(2) Uani 1 1 d . . .
C1 C -0.1934(4) 0.8781(3) 0.3499(3) 0.0433(10) Uani 1 1 d . . .
C2 C -0.1588(4) 0.9619(3) 0.3301(3) 0.0526(12) Uani 1 1 d . . .
H2 H -0.0933 0.9742 0.2896 0.063 Uiso 1 1 calc R . .
C3 C -0.2192(5) 1.0273(3) 0.3692(4) 0.0729(16) Uani 1 1 d . . .
H3 H -0.1939 1.0841 0.3561 0.088 Uiso 1 1 calc R . .
C4 C -0.3148(5) 1.0108(4) 0.4263(4) 0.0826(18) Uani 1 1 d . . .
H4 H -0.3551 1.0559 0.4533 0.099 Uiso 1 1 calc R . .
C5 C -0.3533(6) 0.9296(4) 0.4452(4) 0.090(2) Uani 1 1 d . . .
H5 H -0.4206 0.9189 0.4847 0.108 Uiso 1 1 calc R . .
C6 C -0.2941(5) 0.8629(3) 0.4067(3) 0.0733(16) Uani 1 1 d . . .
H6 H -0.3222 0.8070 0.4190 0.088 Uiso 1 1 calc R . .
C7 C -0.2315(4) 0.7406(3) 0.2682(3) 0.0415(10) Uani 1 1 d . . .
C8 C -0.2927(5) 0.7847(3) 0.1990(3) 0.0597(13) Uani 1 1 d . . .
H8 H -0.2648 0.8367 0.1687 0.072 Uiso 1 1 calc R . .
C9 C -0.3943(5) 0.7528(4) 0.1742(4) 0.0739(16) Uani 1 1 d . . .
H9 H -0.4353 0.7825 0.1262 0.089 Uiso 1 1 calc R . .
C10 C -0.4361(5) 0.6790(4) 0.2182(4) 0.0775(17) Uani 1 1 d . . .
H10 H -0.5071 0.6579 0.2012 0.093 Uiso 1 1 calc R . .
C11 C -0.3759(5) 0.6349(3) 0.2869(4) 0.0787(17) Uani 1 1 d . . .
H11 H -0.4052 0.5834 0.3173 0.094 Uiso 1 1 calc R . .
C12 C -0.2720(5) 0.6654(3) 0.3121(3) 0.0586(13) Uani 1 1 d . . .
H12 H -0.2295 0.6345 0.3591 0.070 Uiso 1 1 calc R . .
C13 C -0.0179(4) 0.7149(3) 0.3756(2) 0.0445(10) Uani 1 1 d . . .
C14 C -0.0686(6) 0.6821(3) 0.4533(3) 0.0668(15) Uani 1 1 d . . .
H14 H -0.1531 0.7025 0.4693 0.080 Uiso 1 1 calc R . .
C15 C 0.0047(8) 0.6197(4) 0.5069(3) 0.087(2) Uani 1 1 d . . .
H15 H -0.0296 0.5973 0.5596 0.104 Uiso 1 1 calc R . .
C16 C 0.1267(8) 0.5901(4) 0.4838(4) 0.092(2) Uani 1 1 d . . .
H16 H 0.1758 0.5466 0.5205 0.110 Uiso 1 1 calc R . .
C17 C 0.1786(6) 0.6225(3) 0.4085(4) 0.0761(17) Uani 1 1 d . . .
H17 H 0.2632 0.6017 0.3934 0.091 Uiso 1 1 calc R . .
C18 C 0.1071(5) 0.6859(3) 0.3545(3) 0.0550(12) Uani 1 1 d . . .
H18 H 0.1438 0.7095 0.3029 0.066 Uiso 1 1 calc R . .
C19 C 0.3642(4) 1.0130(3) 0.1996(3) 0.0449(10) Uani 1 1 d . . .
C20 C 0.4162(5) 0.9837(3) 0.1300(3) 0.0654(14) Uani 1 1 d . . .
H20 H 0.3683 0.9538 0.1014 0.078 Uiso 1 1 calc R . .
C21 C 0.5386(6) 0.9981(4) 0.1021(4) 0.089(2) Uani 1 1 d . . .
H21 H 0.5750 0.9766 0.0551 0.106 Uiso 1 1 calc R . .
C22 C 0.6066(5) 1.0425(4) 0.1411(5) 0.089(2) Uani 1 1 d . . .
H22 H 0.6898 1.0527 0.1209 0.107 Uiso 1 1 calc R . .
C23 C 0.5564(5) 1.0731(4) 0.2098(4) 0.0823(19) Uani 1 1 d . . .
H23 H 0.6043 1.1045 0.2368 0.099 Uiso 1 1 calc R . .
C24 C 0.4364(5) 1.0580(3) 0.2392(3) 0.0663(14) Uani 1 1 d . . .
H24 H 0.4022 1.0784 0.2872 0.080 Uiso 1 1 calc R . .
C25 C 0.1238(4) 1.0858(3) 0.2715(3) 0.0444(10) Uani 1 1 d . . .
C26 C 0.0271(5) 1.1315(3) 0.2248(3) 0.0584(13) Uani 1 1 d . . .
H26 H 0.0080 1.1130 0.1768 0.070 Uiso 1 1 calc R . .
C27 C -0.0439(6) 1.2059(4) 0.2481(4) 0.0844(19) Uani 1 1 d . . .
H27 H -0.1104 1.2384 0.2158 0.101 Uiso 1 1 calc R . .
C28 C -0.0152(8) 1.2310(4) 0.3187(5) 0.094(2) Uani 1 1 d . . .
H28 H -0.0638 1.2805 0.3354 0.113 Uiso 1 1 calc R . .
C29 C 0.0799(8) 1.1868(5) 0.3642(5) 0.098(2) Uani 1 1 d . . .
H29 H 0.0988 1.2057 0.4122 0.118 Uiso 1 1 calc R . .
C30 C 0.1499(5) 1.1145(4) 0.3416(3) 0.0735(16) Uani 1 1 d . . .
H30 H 0.2172 1.0836 0.3741 0.088 Uiso 1 1 calc R . .
C31 C 0.2398(4) 0.9089(3) 0.3331(2) 0.0432(10) Uani 1 1 d . . .
C32 C 0.3511(5) 0.8503(3) 0.3374(3) 0.0613(13) Uani 1 1 d . . .
H32 H 0.4106 0.8522 0.2921 0.074 Uiso 1 1 calc R . .
C33 C 0.3737(6) 0.7896(4) 0.4081(4) 0.0869(19) Uani 1 1 d . . .
H33 H 0.4498 0.7498 0.4110 0.104 Uiso 1 1 calc R . .
C34 C 0.2901(8) 0.7852(4) 0.4735(4) 0.090(2) Uani 1 1 d . . .
H34 H 0.3078 0.7432 0.5217 0.108 Uiso 1 1 calc R . .
C35 C 0.1809(7) 0.8413(4) 0.4694(3) 0.0830(19) Uani 1 1 d . . .
H35 H 0.1216 0.8376 0.5149 0.100 Uiso 1 1 calc R . .
C36 C 0.1540(5) 0.9048(3) 0.3992(3) 0.0622(13) Uani 1 1 d . . .
H36 H 0.0778 0.9444 0.3973 0.075 Uiso 1 1 calc R . .
C37 C 0.1646(4) 0.6679(3) 0.0007(2) 0.0406(10) Uani 1 1 d . . .
C38 C 0.2336(5) 0.7306(3) -0.0462(3) 0.0613(13) Uani 1 1 d . . .
H38 H 0.2015 0.7908 -0.0517 0.074 Uiso 1 1 calc R . .
C39 C 0.3485(5) 0.7057(4) -0.0846(4) 0.0848(18) Uani 1 1 d . . .
H39 H 0.3955 0.7487 -0.1160 0.102 Uiso 1 1 calc R . .
C40 C 0.3949(5) 0.6178(4) -0.0770(4) 0.0817(18) Uani 1 1 d . . .
H40 H 0.4725 0.6007 -0.1048 0.098 Uiso 1 1 calc R . .
C41 C 0.3304(5) 0.5557(3) -0.0302(4) 0.0740(16) Uani 1 1 d . . .
H41 H 0.3639 0.4957 -0.0241 0.089 Uiso 1 1 calc R . .
C42 C 0.2157(4) 0.5805(3) 0.0085(3) 0.0586(13) Uani 1 1 d . . .
H42 H 0.1709 0.5370 0.0410 0.070 Uiso 1 1 calc R . .
C43 C -0.1031(4) 0.7111(2) -0.0288(2) 0.0344(9) Uani 1 1 d . . .
C44 C -0.0916(4) 0.6545(3) -0.0843(3) 0.0495(11) Uani 1 1 d . . .
H44 H -0.0187 0.6124 -0.0855 0.059 Uiso 1 1 calc R . .
C45 C -0.1870(5) 0.6598(3) -0.1377(3) 0.0594(13) Uani 1 1 d . . .
H45 H -0.1788 0.6219 -0.1762 0.071 Uiso 1 1 calc R . .
C46 C -0.2934(5) 0.7198(3) -0.1352(3) 0.0611(13) Uani 1 1 d . . .
H46 H -0.3593 0.7220 -0.1711 0.073 Uiso 1 1 calc R . .
C47 C -0.3056(5) 0.7766(3) -0.0813(3) 0.0588(13) Uani 1 1 d . . .
H47 H -0.3790 0.8185 -0.0807 0.071 Uiso 1 1 calc R . .
C48 C -0.2109(4) 0.7727(3) -0.0283(3) 0.0507(11) Uani 1 1 d . . .
H48 H -0.2191 0.8120 0.0089 0.061 Uiso 1 1 calc R . .
C49 C -0.0222(4) 0.6150(2) 0.1285(2) 0.0384(9) Uani 1 1 d . . .
C50 C -0.1281(4) 0.5733(3) 0.1291(3) 0.0489(11) Uani 1 1 d . . .
H50 H -0.1846 0.5904 0.0858 0.059 Uiso 1 1 calc R . .
C51 C -0.1509(5) 0.5062(3) 0.1938(3) 0.0640(14) Uani 1 1 d . . .
H51 H -0.2228 0.4767 0.1942 0.077 Uiso 1 1 calc R . .
C52 C -0.0704(6) 0.4821(3) 0.2572(3) 0.0664(15) Uani 1 1 d . . .
H52 H -0.0874 0.4369 0.3017 0.080 Uiso 1 1 calc R . .
C53 C 0.0351(6) 0.5239(3) 0.2557(3) 0.0665(14) Uani 1 1 d . . .
H53 H 0.0914 0.5072 0.2991 0.080 Uiso 1 1 calc R . .
C54 C 0.0592(5) 0.5895(3) 0.1919(3) 0.0535(12) Uani 1 1 d . . .
H54 H 0.1325 0.6177 0.1912 0.064 Uiso 1 1 calc R . .
C55 C 0.0652(3) 0.9924(2) -0.0217(2) 0.0291(8) Uani 1 1 d . . .
Cl1 Cl 0.26062(9) 0.77905(6) 0.15236(6) 0.0443(3) Uani 1 1 d . . .
Fe2 Fe 0.46563(7) 0.37050(5) 0.34839(5) 0.0605(2) Uani 1 1 d . . .
Cl2 Cl 0.38233(16) 0.46963(11) 0.24748(10) 0.0944(5) Uani 1 1 d . A .
Cl3A Cl 0.6511(5) 0.3185(4) 0.3075(3) 0.162(3) Uani 0.50 1 d P A 1
Cl4A Cl 0.4670(7) 0.4256(3) 0.4564(3) 0.140(2) Uani 0.50 1 d P A 1
Cl5A Cl 0.3576(7) 0.2624(5) 0.3733(4) 0.191(4) Uani 0.50 1 d P A 1
Cl3B Cl 0.6630(4) 0.3869(4) 0.3486(4) 0.165(3) Uani 0.50 1 d P A 2
Cl4B Cl 0.3843(6) 0.3906(4) 0.4693(3) 0.159(3) Uani 0.50 1 d P A 2
Cl5B Cl 0.4637(9) 0.2350(3) 0.3396(4) 0.202(4) Uani 0.50 1 d P A 2

loop_
_atom_site_aniso_label
_atom_site_aniso_U_11
_atom_site_aniso_U_22
_atom_site_aniso_U_33
_atom_site_aniso_U_23
_atom_site_aniso_U_13
_atom_site_aniso_U_12
Fe1 0.0291(3) 0.0290(3) 0.0282(3) -0.0025(2) -0.0023(2) -0.0030(2)
O1 0.0393(16) 0.0329(14) 0.0474(16) -0.0120(12) -0.0088(13) -0.0050(12)
O2 0.0384(16) 0.0462(16) 0.0335(15) 0.0025(12) 0.0009(13) -0.0049(13)
O3 0.0430(17) 0.0398(15) 0.0395(15) -0.0111(12) -0.0069(13) -0.0087(13)
O4 0.0310(15) 0.0337(14) 0.0302(14) 0.0030(11) 0.0036(12) -0.0004(11)
O5 0.0264(14) 0.0358(14) 0.0348(14) 0.0010(12) -0.0002(12) 0.0033(12)
P1 0.0391(6) 0.0374(6) 0.0311(5) -0.0023(4) 0.0023(5) -0.0092(5)
P2 0.0351(6) 0.0405(6) 0.0355(6) -0.0100(5) 0.0007(5) -0.0103(5)
P3 0.0348(6) 0.0314(5) 0.0360(6) -0.0069(4) -0.0043(5) -0.0047(4)
C1 0.040(2) 0.047(2) 0.045(2) -0.0135(19) 0.007(2) -0.007(2)
C2 0.046(3) 0.051(3) 0.062(3) -0.016(2) 0.007(2) -0.011(2)
C3 0.064(4) 0.059(3) 0.103(4) -0.034(3) 0.008(3) -0.013(3)
C4 0.066(4) 0.087(4) 0.107(5) -0.056(4) 0.020(4) -0.012(3)
C5 0.075(4) 0.101(5) 0.102(5) -0.048(4) 0.048(4) -0.021(4)
C6 0.066(3) 0.071(3) 0.087(4) -0.027(3) 0.037(3) -0.025(3)
C7 0.035(2) 0.045(2) 0.045(2) -0.012(2) 0.002(2) -0.0063(19)
C8 0.054(3) 0.063(3) 0.064(3) -0.007(3) -0.014(3) -0.012(3)
C9 0.055(3) 0.083(4) 0.087(4) -0.016(3) -0.025(3) -0.008(3)
C10 0.043(3) 0.075(4) 0.123(5) -0.038(4) -0.014(3) -0.006(3)
C11 0.065(4) 0.053(3) 0.119(5) -0.012(3) 0.002(4) -0.020(3)
C12 0.060(3) 0.051(3) 0.068(3) -0.008(2) -0.007(3) -0.018(2)
C13 0.058(3) 0.043(2) 0.033(2) -0.0014(18) -0.008(2) -0.012(2)
C14 0.095(4) 0.066(3) 0.039(3) 0.001(2) -0.006(3) -0.025(3)
C15 0.140(6) 0.074(4) 0.046(3) 0.016(3) -0.026(4) -0.036(4)
C16 0.139(7) 0.052(3) 0.084(5) 0.011(3) -0.061(5) -0.017(4)
C17 0.088(4) 0.059(3) 0.081(4) -0.006(3) -0.044(4) 0.003(3)
C18 0.064(3) 0.048(3) 0.053(3) -0.006(2) -0.017(3) -0.005(2)
C19 0.034(2) 0.049(2) 0.051(3) -0.004(2) 0.003(2) -0.010(2)
C20 0.061(3) 0.066(3) 0.071(3) -0.021(3) 0.026(3) -0.018(3)
C21 0.068(4) 0.083(4) 0.112(5) -0.027(4) 0.046(4) -0.015(3)
C22 0.037(3) 0.090(5) 0.127(6) 0.008(4) 0.017(4) -0.010(3)
C23 0.044(3) 0.109(5) 0.092(4) 0.008(4) -0.010(3) -0.038(3)
C24 0.057(3) 0.088(4) 0.058(3) -0.004(3) -0.003(3) -0.033(3)
C25 0.047(3) 0.039(2) 0.050(3) -0.013(2) 0.005(2) -0.011(2)
C26 0.067(3) 0.044(3) 0.056(3) -0.002(2) 0.014(3) 0.000(2)
C27 0.092(5) 0.055(3) 0.085(4) 0.014(3) 0.020(4) 0.013(3)
C28 0.126(6) 0.045(3) 0.108(6) -0.028(4) 0.053(5) -0.010(4)
C29 0.114(6) 0.092(5) 0.106(5) -0.063(4) 0.021(5) -0.022(4)
C30 0.070(4) 0.080(4) 0.083(4) -0.046(3) -0.001(3) -0.008(3)
C31 0.044(3) 0.050(3) 0.038(2) -0.0070(19) -0.004(2) -0.017(2)
C32 0.058(3) 0.058(3) 0.064(3) 0.003(3) -0.008(3) -0.010(3)
C33 0.084(5) 0.070(4) 0.097(5) 0.013(4) -0.036(4) -0.004(3)
C34 0.119(6) 0.083(4) 0.068(4) 0.017(3) -0.042(4) -0.038(4)
C35 0.113(5) 0.104(5) 0.037(3) -0.001(3) -0.001(3) -0.051(4)
C36 0.066(3) 0.079(3) 0.043(3) -0.009(3) 0.000(3) -0.022(3)
C37 0.040(2) 0.040(2) 0.043(2) -0.0112(19) -0.007(2) 0.0005(19)
C38 0.059(3) 0.051(3) 0.069(3) -0.008(2) 0.013(3) -0.004(2)
C39 0.066(4) 0.075(4) 0.106(5) -0.013(3) 0.032(3) -0.007(3)
C40 0.052(3) 0.088(4) 0.104(5) -0.035(4) 0.020(3) 0.004(3)
C41 0.053(3) 0.055(3) 0.113(5) -0.029(3) 0.001(3) 0.016(3)
C42 0.045(3) 0.051(3) 0.079(4) -0.016(3) 0.000(3) -0.001(2)
C43 0.038(2) 0.032(2) 0.033(2) -0.0038(16) -0.0017(18) -0.0068(18)
C44 0.053(3) 0.047(3) 0.052(3) -0.019(2) -0.005(2) -0.004(2)
C45 0.071(4) 0.061(3) 0.054(3) -0.020(2) -0.015(3) -0.018(3)
C46 0.055(3) 0.073(3) 0.059(3) -0.007(3) -0.022(3) -0.018(3)
C47 0.044(3) 0.060(3) 0.069(3) -0.007(3) -0.021(3) 0.005(2)
C48 0.051(3) 0.051(3) 0.053(3) -0.016(2) -0.011(2) -0.002(2)
C49 0.042(2) 0.033(2) 0.040(2) -0.0101(18) -0.005(2) -0.0024(19)
C50 0.055(3) 0.046(2) 0.045(3) 0.000(2) -0.006(2) -0.014(2)
C51 0.079(4) 0.058(3) 0.058(3) -0.007(2) 0.008(3) -0.030(3)
C52 0.104(5) 0.041(3) 0.047(3) 0.006(2) -0.004(3) -0.006(3)
C53 0.090(4) 0.055(3) 0.051(3) 0.003(2) -0.016(3) -0.007(3)
C54 0.056(3) 0.051(3) 0.053(3) 0.001(2) -0.014(2) -0.012(2)
C55 0.028(2) 0.0278(19) 0.032(2) -0.0075(16) 0.0001(17) -0.0049(16)
Cl1 0.0327(6) 0.0446(6) 0.0523(6) -0.0054(5) -0.0104(5) 0.0055(5)
Fe2 0.0549(5) 0.0617(4) 0.0670(5) -0.0141(4) -0.0023(4) -0.0125(4)
Cl2 0.0949(12) 0.0925(11) 0.0934(11) -0.0184(9) -0.0486(10) 0.0203(9)
Cl3A 0.099(4) 0.228(6) 0.098(3) 0.041(4) 0.035(3) 0.065(4)
Cl4A 0.244(7) 0.089(3) 0.094(3) -0.041(3) -0.094(4) 0.031(4)
Cl5A 0.277(8) 0.203(7) 0.138(4) -0.038(4) 0.045(5) -0.200(7)
Cl3B 0.052(2) 0.191(5) 0.196(6) 0.132(4) -0.031(3) -0.040(3)
Cl4B 0.208(6) 0.134(5) 0.090(3) 0.006(3) 0.076(4) 0.053(4)
Cl5B 0.379(11) 0.052(2) 0.197(6) -0.033(3) -0.180(7) 0.001(4)

loop_
_atom_type_symbol
_atom_type_description
_atom_type_scat_dispersion_real
_atom_type_scat_dispersion_imag
_atom_type_scat_source
C C 0.0033 0.0016 'International Tables Vol C Tables 4.2.6.8 and 6.1.1.4'
Fe Fe 0.3463 0.8444 'International Tables Vol C Tables 4.2.6.8 and 6.1.1.4'
O O 0.0106 0.0060 'International Tables Vol C Tables 4.2.6.8 and 6.1.1.4'
P P 0.1023 0.0942 'International Tables Vol C Tables 4.2.6.8 and 6.1.1.4'
H H 0.0000 0.0000 'International Tables Vol C Tables 4.2.6.8 and 6.1.1.4'
Cl Cl 0.1484 0.1585 'International Tables Vol C Tables 4.2.6.8 and 6.1.1.4'

loop_
_geom_angle_atom_site_label_1
_geom_angle_atom_site_label_2
_geom_angle_atom_site_label_3
_geom_angle
_geom_angle_site_symmetry_1
_geom_angle_site_symmetry_3
O2 Fe1 O1 91.91(12) . .
O2 Fe1 O3 90.99(12) . .
O1 Fe1 O3 172.60(11) . .
O2 Fe1 O5 166.21(10) . .
O1 Fe1 O5 88.05(11) . .
O3 Fe1 O5 87.52(11) . .
O2 Fe1 O4 88.26(11) . .
O1 Fe1 O4 86.42(11) . .
O3 Fe1 O4 86.87(11) . .
O5 Fe1 O4 77.98(10) . .
O2 Fe1 Cl1 101.06(9) . .
O1 Fe1 Cl1 93.03(9) . .
O3 Fe1 Cl1 93.10(9) . .
O5 Fe1 Cl1 92.71(8) . .
O4 Fe1 Cl1 170.69(7) . .
P3 O1 Fe1 150.09(17) . .
P1 O2 Fe1 171.10(19) . .
P2 O3 Fe1 150.67(17) . .
C55 O4 Fe1 114.1(2) 2_575 .
C55 O5 Fe1 114.8(2) . .
O2 P1 C13 110.31(19) . .
O2 P1 C7 112.87(18) . .
C13 P1 C7 109.4(2) . .
O2 P1 C1 110.01(18) . .
C13 P1 C1 109.1(2) . .
C7 P1 C1 105.0(2) . .
O3 P2 C19 111.42(19) . .
O3 P2 C25 108.15(19) . .
C19 P2 C25 109.3(2) . .
O3 P2 C31 115.17(17) . .
C19 P2 C31 105.2(2) . .
C25 P2 C31 107.4(2) . .
O1 P3 C37 113.25(17) . .
O1 P3 C43 108.07(16) . .
C37 P3 C43 107.86(19) . .
O1 P3 C49 113.34(17) . .
C37 P3 C49 107.12(19) . .
C43 P3 C49 106.90(18) . .
C2 C1 C6 118.6(4) . .
C2 C1 P1 119.8(3) . .
C6 C1 P1 121.6(3) . .
C3 C2 C1 120.4(4) . .
C3 C2 H2 119.8 . .
C1 C2 H2 119.8 . .
C4 C3 C2 120.3(5) . .
C4 C3 H3 119.8 . .
C2 C3 H3 119.8 . .
C3 C4 C5 120.5(5) . .
C3 C4 H4 119.7 . .
C5 C4 H4 119.7 . .
C4 C5 C6 120.2(5) . .
C4 C5 H5 119.9 . .
C6 C5 H5 119.9 . .
C5 C6 C1 120.0(5) . .
C5 C6 H6 120.0 . .
C1 C6 H6 120.0 . .
C12 C7 C8 120.0(4) . .
C12 C7 P1 123.1(4) . .
C8 C7 P1 116.7(3) . .
C9 C8 C7 119.9(5) . .
C9 C8 H8 120.1 . .
C7 C8 H8 120.1 . .
C10 C9 C8 120.4(5) . .
C10 C9 H9 119.8 . .
C8 C9 H9 119.8 . .
C9 C10 C11 120.1(5) . .
C9 C10 H10 119.9 . .
C11 C10 H10 119.9 . .
C10 C11 C12 120.3(5) . .
C10 C11 H11 119.9 . .
C12 C11 H11 119.9 . .
C7 C12 C11 119.4(5) . .
C7 C12 H12 120.3 . .
C11 C12 H12 120.3 . .
C18 C13 C14 119.0(4) . .
C18 C13 P1 118.6(3) . .
C14 C13 P1 122.4(4) . .
C15 C14 C13 119.9(6) . .
C15 C14 H14 120.1 . .
C13 C14 H14 120.1 . .
C16 C15 C14 120.1(6) . .
C16 C15 H15 120.0 . .
C14 C15 H15 120.0 . .
C17 C16 C15 120.9(6) . .
C17 C16 H16 119.6 . .
C15 C16 H16 119.6 . .
C16 C17 C18 119.8(6) . .
C16 C17 H17 120.1 . .
C18 C17 H17 120.1 . .
C17 C18 C13 120.3(5) . .
C17 C18 H18 119.9 . .
C13 C18 H18 119.9 . .
C20 C19 C24 118.5(4) . .
C20 C19 P2 121.1(4) . .
C24 C19 P2 120.3(4) . .
C19 C20 C21 119.8(5) . .
C19 C20 H20 120.1 . .
C21 C20 H20 120.1 . .
C22 C21 C20 120.6(6) . .
C22 C21 H21 119.7 . .
C20 C21 H21 119.7 . .
C21 C22 C23 120.6(5) . .
C21 C22 H22 119.7 . .
C23 C22 H22 119.7 . .
C22 C23 C24 119.6(6) . .
C22 C23 H23 120.2 . .
C24 C23 H23 120.2 . .
C23 C24 C19 120.8(5) . .
C23 C24 H24 119.6 . .
C19 C24 H24 119.6 . .
C26 C25 C30 118.9(4) . .
C26 C25 P2 118.9(3) . .
C30 C25 P2 122.2(4) . .
C25 C26 C27 119.9(5) . .
C25 C26 H26 120.0 . .
C27 C26 H26 120.0 . .
C28 C27 C26 118.9(6) . .
C28 C27 H27 120.5 . .
C26 C27 H27 120.5 . .
C29 C28 C27 121.3(6) . .
C29 C28 H28 119.3 . .
C27 C28 H28 119.3 . .
C28 C29 C30 120.1(6) . .
C28 C29 H29 120.0 . .
C30 C29 H29 120.0 . .
C29 C30 C25 120.9(6) . .
C29 C30 H30 119.6 . .
C25 C30 H30 119.6 . .
C36 C31 C32 119.5(4) . .
C36 C31 P2 120.9(4) . .
C32 C31 P2 119.6(3) . .
C33 C32 C31 119.3(5) . .
C33 C32 H32 120.4 . .
C31 C32 H32 120.4 . .
C34 C33 C32 121.6(6) . .
C34 C33 H33 119.2 . .
C32 C33 H33 119.2 . .
C33 C34 C35 119.4(6) . .
C33 C34 H34 120.3 . .
C35 C34 H34 120.3 . .
C34 C35 C36 121.1(6) . .
C34 C35 H35 119.4 . .
C36 C35 H35 119.4 . .
C31 C36 C35 119.0(5) . .
C31 C36 H36 120.5 . .
C35 C36 H36 120.5 . .
C42 C37 C38 118.1(4) . .
C42 C37 P3 122.5(3) . .
C38 C37 P3 119.3(3) . .
C39 C38 C37 120.5(5) . .
C39 C38 H38 119.8 . .
C37 C38 H38 119.8 . .
C38 C39 C40 119.7(5) . .
C38 C39 H39 120.2 . .
C40 C39 H39 120.2 . .
C41 C40 C39 120.8(5) . .
C41 C40 H40 119.6 . .
C39 C40 H40 119.6 . .
C40 C41 C42 119.6(5) . .
C40 C41 H41 120.2 . .
C42 C41 H41 120.2 . .
C41 C42 C37 121.3(5) . .
C41 C42 H42 119.3 . .
C37 C42 H42 119.3 . .
C44 C43 C48 119.2(4) . .
C44 C43 P3 121.4(3) . .
C48 C43 P3 119.3(3) . .
C45 C44 C43 119.8(4) . .
C45 C44 H44 120.1 . .
C43 C44 H44 120.1 . .
C46 C45 C44 120.1(5) . .
C46 C45 H45 119.9 . .
C44 C45 H45 119.9 . .
C45 C46 C47 120.8(5) . .
C45 C46 H46 119.6 . .
C47 C46 H46 119.6 . .
C46 C47 C48 119.7(5) . .
C46 C47 H47 120.1 . .
C48 C47 H47 120.1 . .
C47 C48 C43 120.3(4) . .
C47 C48 H48 119.8 . .
C43 C48 H48 119.8 . .
C50 C49 C54 119.7(4) . .
C50 C49 P3 121.3(3) . .
C54 C49 P3 119.0(3) . .
C49 C50 C51 119.3(4) . .
C49 C50 H50 120.4 . .
C51 C50 H50 120.4 . .
C52 C51 C50 120.7(5) . .
C52 C51 H51 119.7 . .
C50 C51 H51 119.7 . .
C51 C52 C53 119.5(4) . .
C51 C52 H52 120.3 . .
C53 C52 H52 120.3 . .
C54 C53 C52 120.4(5) . .
C54 C53 H53 119.8 . .
C52 C53 H53 119.8 . .
C53 C54 C49 120.5(4) . .
C53 C54 H54 119.8 . .
C49 C54 H54 119.8 . .
O4 C55 O5 126.9(3) 2_575 .
O4 C55 C55 117.1(4) 2_575 2_575
O5 C55 C55 116.0(4) . 2_575
Cl5A Fe2 Cl3A 105.6(3) . .
Cl5A Fe2 Cl4A 109.8(2) . .
Cl3A Fe2 Cl4A 113.1(3) . .
Cl5A Fe2 Cl3B 136.0(3) . .
Cl3A Fe2 Cl3B 38.2(2) . .
Cl4A Fe2 Cl3B 78.9(3) . .
Cl5A Fe2 Cl5B 34.6(3) . .
Cl3A Fe2 Cl5B 71.3(3) . .
Cl4A Fe2 Cl5B 128.4(2) . .
Cl3B Fe2 Cl5B 105.6(3) . .
Cl5A Fe2 Cl4B 82.4(3) . .
Cl3A Fe2 Cl4B 132.5(2) . .
Cl4A Fe2 Cl4B 29.0(2) . .
Cl3B Fe2 Cl4B 105.4(3) . .
Cl5B Fe2 Cl4B 108.7(3) . .
Cl5A Fe2 Cl2 109.4(2) . .
Cl3A Fe2 Cl2 108.25(14) . .
Cl4A Fe2 Cl2 110.55(14) . .
Cl3B Fe2 Cl2 106.94(12) . .
Cl5B Fe2 Cl2 116.46(15) . .
Cl4B Fe2 Cl2 112.87(17) . .

loop_
_geom_bond_atom_site_label_1
_geom_bond_atom_site_label_2
_geom_bond_distance
_geom_bond_site_symmetry_2
Fe1 O2 1.975(3) .
Fe1 O1 1.992(3) .
Fe1 O3 2.004(3) .
Fe1 O5 2.110(3) .
Fe1 O4 2.117(3) .
Fe1 Cl1 2.2695(16) .
O1 P3 1.517(3) .
O2 P1 1.507(3) .
O3 P2 1.509(3) .
O4 C55 1.257(4) 2_575
O5 C55 1.264(4) .
P1 C13 1.799(4) .
P1 C7 1.802(4) .
P1 C1 1.805(4) .
P2 C19 1.795(4) .
P2 C25 1.799(4) .
P2 C31 1.805(4) .
P3 C37 1.792(4) .
P3 C43 1.793(4) .
P3 C49 1.806(4) .
C1 C2 1.392(6) .
C1 C6 1.395(6) .
C2 C3 1.383(6) .
C2 H2 0.9500 .
C3 C4 1.363(7) .
C3 H3 0.9500 .
C4 C5 1.368(8) .
C4 H4 0.9500 .
C5 C6 1.389(7) .
C5 H5 0.9500 .
C6 H6 0.9500 .
C7 C12 1.374(6) .
C7 C8 1.385(6) .
C8 C9 1.378(7) .
C8 H8 0.9500 .
C9 C10 1.363(7) .
C9 H9 0.9500 .
C10 C11 1.373(8) .
C10 H10 0.9500 .
C11 C12 1.390(7) .
C11 H11 0.9500 .
C12 H12 0.9500 .
C13 C18 1.391(6) .
C13 C14 1.400(6) .
C14 C15 1.386(8) .
C14 H14 0.9500 .
C15 C16 1.373(9) .
C15 H15 0.9500 .
C16 C17 1.370(8) .
C16 H16 0.9500 .
C17 C18 1.388(6) .
C17 H17 0.9500 .
C18 H18 0.9500 .
C19 C20 1.383(6) .
C19 C24 1.395(6) .
C20 C21 1.389(7) .
C20 H20 0.9500 .
C21 C22 1.354(8) .
C21 H21 0.9500 .
C22 C23 1.373(8) .
C22 H22 0.9500 .
C23 C24 1.373(7) .
C23 H23 0.9500 .
C24 H24 0.9500 .
C25 C26 1.372(6) .
C25 C30 1.394(6) .
C26 C27 1.406(7) .
C26 H26 0.9500 .
C27 C28 1.382(9) .
C27 H27 0.9500 .
C28 C29 1.342(9) .
C28 H28 0.9500 .
C29 C30 1.372(8) .
C29 H29 0.9500 .
C30 H30 0.9500 .
C31 C36 1.380(6) .
C31 C32 1.394(6) .
C32 C33 1.381(7) .
C32 H32 0.9500 .
C33 C34 1.357(9) .
C33 H33 0.9500 .
C34 C35 1.356(9) .
C34 H34 0.9500 .
C35 C36 1.404(7) .
C35 H35 0.9500 .
C36 H36 0.9500 .
C37 C42 1.391(6) .
C37 C38 1.397(6) .
C38 C39 1.384(7) .
C38 H38 0.9500 .
C39 C40 1.387(7) .
C39 H39 0.9500 .
C40 C41 1.362(7) .
C40 H40 0.9500 .
C41 C42 1.383(7) .
C41 H41 0.9500 .
C42 H42 0.9500 .
C43 C44 1.392(5) .
C43 C48 1.396(6) .
C44 C45 1.386(6) .
C44 H44 0.9500 .
C45 C46 1.373(7) .
C45 H45 0.9500 .
C46 C47 1.374(7) .
C46 H46 0.9500 .
C47 C48 1.380(6) .
C47 H47 0.9500 .
C48 H48 0.9500 .
C49 C50 1.383(6) .
C49 C54 1.382(6) .
C50 C51 1.392(6) .
C50 H50 0.9500 .
C51 C52 1.374(7) .
C51 H51 0.9500 .
C52 C53 1.380(7) .
C52 H52 0.9500 .
C53 C54 1.369(6) .
C53 H53 0.9500 .
C54 H54 0.9500 .
C55 O4 1.257(4) 2_575
C55 C55 1.532(7) 2_575
Fe2 Cl5A 2.147(4) .
Fe2 Cl3A 2.148(4) .
Fe2 Cl4A 2.150(4) .
Fe2 Cl3B 2.158(4) .
Fe2 Cl5B 2.169(4) .
Fe2 Cl4B 2.202(5) .
Fe2 Cl2 2.2077(19) .

loop_
_geom_torsion_atom_site_label_1
_geom_torsion_atom_site_label_2
_geom_torsion_atom_site_label_3
_geom_torsion_atom_site_label_4
_geom_torsion
_geom_torsion_site_symmetry_4
O2 Fe1 O1 P3 -91.7(3) .
O5 Fe1 O1 P3 102.1(3) .
O4 Fe1 O1 P3 -179.8(3) .
Cl1 Fe1 O1 P3 9.5(3) .
O2 Fe1 O3 P2 66.7(4) .
O5 Fe1 O3 P2 -127.0(4) .
O4 Fe1 O3 P2 154.9(4) .
Cl1 Fe1 O3 P2 -34.5(4) .
O2 Fe1 O4 C55 -178.4(2) 2_575
O1 Fe1 O4 C55 -86.3(2) 2_575
O3 Fe1 O4 C55 90.5(2) 2_575
O5 Fe1 O4 C55 2.4(2) 2_575
O2 Fe1 O5 C55 -4.8(6) .
O1 Fe1 O5 C55 85.2(2) .
O3 Fe1 O5 C55 -88.9(2) .
O4 Fe1 O5 C55 -1.6(2) .
Cl1 Fe1 O5 C55 178.1(2) .
Fe1 O3 P2 C19 95.7(4) .
Fe1 O3 P2 C25 -144.2(3) .
Fe1 O3 P2 C31 -24.0(4) .
Fe1 O1 P3 C37 -49.8(4) .
Fe1 O1 P3 C43 -169.3(3) .
Fe1 O1 P3 C49 72.5(4) .
O2 P1 C1 C2 -10.4(4) .
C13 P1 C1 C2 110.7(4) .
C7 P1 C1 C2 -132.1(4) .
O2 P1 C1 C6 168.9(4) .
C13 P1 C1 C6 -70.0(5) .
C7 P1 C1 C6 47.2(5) .
C6 C1 C2 C3 3.1(7) .
P1 C1 C2 C3 -177.5(4) .
C1 C2 C3 C4 -1.2(8) .
C2 C3 C4 C5 -0.7(10) .
C3 C4 C5 C6 0.6(10) .
C4 C5 C6 C1 1.4(10) .
C2 C1 C6 C5 -3.2(8) .
P1 C1 C6 C5 177.5(5) .
O2 P1 C7 C12 142.5(4) .
C13 P1 C7 C12 19.3(4) .
C1 P1 C7 C12 -97.6(4) .
O2 P1 C7 C8 -43.3(4) .
C13 P1 C7 C8 -166.5(3) .
C1 P1 C7 C8 76.5(4) .
C12 C7 C8 C9 -0.1(7) .
P1 C7 C8 C9 -174.4(4) .
C7 C8 C9 C10 1.1(8) .
C8 C9 C10 C11 -1.1(9) .
C9 C10 C11 C12 0.1(9) .
C8 C7 C12 C11 -0.9(7) .
P1 C7 C12 C11 173.1(4) .
C10 C11 C12 C7 0.9(8) .
O2 P1 C13 C18 -13.4(4) .
C7 P1 C13 C18 111.4(4) .
C1 P1 C13 C18 -134.3(3) .
O2 P1 C13 C14 167.6(3) .
C7 P1 C13 C14 -67.7(4) .
C1 P1 C13 C14 46.6(4) .
C18 C13 C14 C15 -1.8(7) .
P1 C13 C14 C15 177.2(4) .
C13 C14 C15 C16 0.0(8) .
C14 C15 C16 C17 1.1(9) .
C15 C16 C17 C18 -0.3(9) .
C16 C17 C18 C13 -1.6(7) .
C14 C13 C18 C17 2.7(7) .
P1 C13 C18 C17 -176.4(3) .
O3 P2 C19 C20 -18.0(4) .
C25 P2 C19 C20 -137.4(4) .
C31 P2 C19 C20 107.5(4) .
O3 P2 C19 C24 165.0(4) .
C25 P2 C19 C24 45.6(4) .
C31 P2 C19 C24 -69.5(4) .
C24 C19 C20 C21 1.1(8) .
P2 C19 C20 C21 -175.9(4) .
C19 C20 C21 C22 -1.6(9) .
C20 C21 C22 C23 0.9(10) .
C21 C22 C23 C24 0.3(10) .
C22 C23 C24 C19 -0.9(9) .
C20 C19 C24 C23 0.2(8) .
P2 C19 C24 C23 177.2(4) .
O3 P2 C25 C26 -15.2(4) .
C19 P2 C25 C26 106.3(4) .
C31 P2 C25 C26 -140.0(3) .
O3 P2 C25 C30 163.6(4) .
C19 P2 C25 C30 -74.9(4) .
C31 P2 C25 C30 38.7(4) .
C30 C25 C26 C27 -0.2(7) .
P2 C25 C26 C27 178.6(4) .
C25 C26 C27 C28 -0.7(8) .
C26 C27 C28 C29 1.2(9) .
C27 C28 C29 C30 -0.9(10) .
C28 C29 C30 C25 0.0(10) .
C26 C25 C30 C29 0.6(8) .
P2 C25 C30 C29 -178.2(5) .
O3 P2 C31 C36 -87.8(4) .
C19 P2 C31 C36 149.1(4) .
C25 P2 C31 C36 32.7(4) .
O3 P2 C31 C32 92.5(4) .
C19 P2 C31 C32 -30.6(4) .
C25 P2 C31 C32 -147.0(4) .
C36 C31 C32 C33 -0.5(7) .
P2 C31 C32 C33 179.2(4) .
C31 C32 C33 C34 0.3(9) .
C32 C33 C34 C35 0.5(10) .
C33 C34 C35 C36 -1.1(9) .
C32 C31 C36 C35 -0.1(7) .
P2 C31 C36 C35 -179.8(4) .
C34 C35 C36 C31 0.9(8) .
O1 P3 C37 C42 147.8(4) .
C43 P3 C37 C42 -92.6(4) .
C49 P3 C37 C42 22.1(4) .
O1 P3 C37 C38 -34.1(4) .
C43 P3 C37 C38 85.5(4) .
C49 P3 C37 C38 -159.8(4) .
C42 C37 C38 C39 1.0(8) .
P3 C37 C38 C39 -177.2(4) .
C37 C38 C39 C40 0.6(9) .
C38 C39 C40 C41 -2.0(10) .
C39 C40 C41 C42 1.7(10) .
C40 C41 C42 C37 -0.1(9) .
C38 C37 C42 C41 -1.2(7) .
P3 C37 C42 C41 176.9(4) .
O1 P3 C43 C44 157.3(3) .
C37 P3 C43 C44 34.6(4) .
C49 P3 C43 C44 -80.3(4) .
O1 P3 C43 C48 -26.5(4) .
C37 P3 C43 C48 -149.2(3) .
C49 P3 C43 C48 95.9(3) .
C48 C43 C44 C45 -0.2(6) .
P3 C43 C44 C45 176.0(3) .
C43 C44 C45 C46 -1.0(7) .
C44 C45 C46 C47 1.6(7) .
C45 C46 C47 C48 -1.0(7) .
C46 C47 C48 C43 -0.2(7) .
C44 C43 C48 C47 0.8(6) .
P3 C43 C48 C47 -175.5(3) .
O1 P3 C49 C50 114.4(4) .
C37 P3 C49 C50 -120.0(4) .
C43 P3 C49 C50 -4.6(4) .
O1 P3 C49 C54 -66.0(4) .
C37 P3 C49 C54 59.6(4) .
C43 P3 C49 C54 175.0(3) .
C54 C49 C50 C51 0.0(7) .
P3 C49 C50 C51 179.6(3) .
C49 C50 C51 C52 0.9(7) .
C50 C51 C52 C53 -1.2(8) .
C51 C52 C53 C54 0.5(8) .
C52 C53 C54 C49 0.4(8) .
C50 C49 C54 C53 -0.7(7) .
P3 C49 C54 C53 179.7(4) .
Fe1 O5 C55 O4 -177.6(3) 2_575
Fe1 O5 C55 C55 0.6(5) 2_575
